data_4068301
loop_
_publ_author_name
'Sedai, Baburam'
'Heeg, Mary Jane'
'Winter, Charles H.'

_publ_section_title
;
 Volatility Enhancement in Calcium, Strontium, and Barium Complexes
 Containing \b-Diketiminate Ligands with Dimethylamino Groups on the
 Ligand Core Nitrogen Atoms
;
_journal_issue 4
_journal_name_full Organometallics
_journal_page_first 1032
_journal_paper_doi 10.1021/om8006739
_journal_volume 28
_journal_year 2009
_chemical_formula_sum 'C36 H76 N16 Sr2'
_chemical_formula_weight 908.37
_chemical_name_systematic
; 
 ? 
;
_space_group_IT_number 14
_symmetry_cell_setting monoclinic
_symmetry_space_group_name_Hall '-P 2yn'
_symmetry_space_group_name_H-M 'P 1 21/n 1'
_atom_sites_solution_hydrogens geom
_atom_sites_solution_primary direct
_atom_sites_solution_secondary difmap
_audit_creation_method SHELXL-97
_cell_angle_alpha 90.00
_cell_angle_beta 95.272(3)
_cell_angle_gamma 90.00
_cell_formula_units_Z 2
_cell_length_a 9.4146(5)
_cell_length_b 14.0852(7)
_cell_length_c 17.6111(9)
_cell_measurement_reflns_used 9917
_cell_measurement_temperature 100(2)
_cell_measurement_theta_max 34.2
_cell_measurement_theta_min 2.3
_cell_volume 2325.5(2)
_computing_cell_refinement 'Bruker APEX2'
_computing_data_collection 'Bruker APEX2'
_computing_data_reduction 'Bruker APEX2'
_computing_molecular_graphics SHELXTL-Plus
_computing_publication_material SHELXL-97
_computing_structure_refinement 'SHELXL-97 (Sheldrick, 1997)'
_computing_structure_solution 'SHELXS-97 (Sheldrick, 1990)'
_diffrn_ambient_temperature 100(2)
_diffrn_measured_fraction_theta_full 1.000
_diffrn_measured_fraction_theta_max 0.880
_diffrn_measurement_method 'Bruker APEX2'
_diffrn_radiation_monochromator graphite
_diffrn_radiation_source 'fine-focus sealed tube'
_diffrn_radiation_type MoK\a
_diffrn_radiation_wavelength 0.71073
_diffrn_reflns_av_R_equivalents 0.0390
_diffrn_reflns_av_sigmaI/netI 0.0311
_diffrn_reflns_limit_h_max 14
_diffrn_reflns_limit_h_min -14
_diffrn_reflns_limit_k_max 22
_diffrn_reflns_limit_k_min 0
_diffrn_reflns_limit_l_max 27
_diffrn_reflns_limit_l_min 0
_diffrn_reflns_number 61166
_diffrn_reflns_theta_full 28.30
_diffrn_reflns_theta_max 35.16
_diffrn_reflns_theta_min 1.85
_exptl_absorpt_coefficient_mu 2.337
_exptl_absorpt_correction_T_max 0.6784
_exptl_absorpt_correction_T_min 0.3878
_exptl_absorpt_correction_type multi-scan
_exptl_crystal_colour colorless
_exptl_crystal_density_diffrn 1.297
_exptl_crystal_density_method 'not measured'
_exptl_crystal_description irregular
_exptl_crystal_F_000 960
_exptl_crystal_size_max 0.50
_exptl_crystal_size_mid 0.31
_exptl_crystal_size_min 0.18
_refine_diff_density_max 0.472
_refine_diff_density_min -0.331
_refine_diff_density_rms 0.066
_refine_ls_extinction_method none
_refine_ls_goodness_of_fit_ref 1.060
_refine_ls_hydrogen_treatment mixed
_refine_ls_matrix_type full
_refine_ls_number_parameters 396
_refine_ls_number_reflns 9124
_refine_ls_number_restraints 0
_refine_ls_restrained_S_all 1.060
_refine_ls_R_factor_all 0.0374
_refine_ls_R_factor_gt 0.0266
_refine_ls_shift/su_max 0.001
_refine_ls_shift/su_mean 0.000
_refine_ls_structure_factor_coef Fsqd
_refine_ls_weighting_details 'calc w=1/[\s^2^(Fo^2^)+(0.0318P)^2^+0.2369P] where P=(Fo^2^+2Fc^2^)/3'
_refine_ls_weighting_scheme calc
_refine_ls_wR_factor_gt 0.0590
_refine_ls_wR_factor_ref 0.0615
_reflns_number_gt 7637
_reflns_number_total 9124
_reflns_threshold_expression >2sigma(I)
_cod_data_source_file om8006739_si_002.cif
_cod_data_source_block gabu
_cod_depositor_comments
;
The following automatic conversions were performed:

'_exptl_absorpt_correction_type' value 'Multi-scan' changed to
'multi-scan' according to
/home/saulius/struct/CIF-dictionaries/cif_core.dic dictionary named
'cif_core.dic' version 2.4.2 from 2011-04-26.

Automatic conversion script
Id: cif_fix_values 1715 2011-07-08 13:25:40Z adriana 
;
_cod_original_sg_symbol_H-M P21/n
_cod_database_code 4068301

loop_
_symmetry_equiv_pos_as_xyz
'x, y, z'
'-x+1/2, y+1/2, -z+1/2'
'-x, -y, -z'
'x-1/2, -y-1/2, z-1/2'

loop_
_atom_site_label
_atom_site_type_symbol
_atom_site_fract_x
_atom_site_fract_y
_atom_site_fract_z
_atom_site_U_iso_or_equiv
_atom_site_adp_type
_atom_site_occupancy
_atom_site_symmetry_multiplicity
_atom_site_calc_flag
Sr1 Sr 0.458396(9) 0.155251(6) 0.082857(5) 0.01076(3) Uani 1 1 d
N1 N 0.24127(9) 0.32403(7) -0.03319(5) 0.01436(16) Uani 1 1 d
N2 N 0.37867(9) 0.30346(6) 0.00807(5) 0.01246(15) Uani 1 1 d
N3 N 0.61442(9) 0.28772(6) 0.14291(5) 0.01471(16) Uani 1 1 d
N4 N 0.68396(10) 0.29891(7) 0.21983(5) 0.01738(18) Uani 1 1 d
C1 C 0.48586(11) 0.34843(7) -0.02018(6) 0.01259(17) Uani 1 1 d
C2 C 0.62780(11) 0.34810(7) 0.01485(6) 0.01433(18) Uani 1 1 d
C3 C 0.68446(11) 0.33143(7) 0.09101(6) 0.01415(18) Uani 1 1 d
C4 C 0.17921(12) 0.40829(9) -0.00091(7) 0.0195(2) Uani 1 1 d
C5 C 0.14939(13) 0.24213(9) -0.02684(7) 0.0201(2) Uani 1 1 d
C6 C 0.46504(12) 0.40450(9) -0.09366(6) 0.0171(2) Uani 1 1 d
C7 C 0.83381(12) 0.36937(10) 0.11103(7) 0.0214(2) Uani 1 1 d
C8 C 0.62911(14) 0.38597(9) 0.25253(7) 0.0237(2) Uani 1 1 d
C9 C 0.64608(14) 0.21710(9) 0.26425(7) 0.0236(2) Uani 1 1 d
N5 N 0.18974(10) 0.18159(7) 0.22685(5) 0.01563(17) Uani 1 1 d
N6 N 0.28898(9) 0.12579(6) 0.18626(5) 0.01334(16) Uani 1 1 d
N7 N 0.35704(9) -0.01621(6) 0.06646(5) 0.01235(15) Uani 1 1 d
N8 N 0.31673(9) -0.08207(6) 0.00395(5) 0.01299(16) Uani 1 1 d
C10 C 0.36070(11) 0.06321(7) 0.22938(5) 0.01295(18) Uani 1 1 d
C11 C 0.44859(11) -0.00723(7) 0.19857(6) 0.01370(18) Uani 1 1 d
C12 C 0.42696(10) -0.05537(7) 0.12764(6) 0.01252(17) Uani 1 1 d
C13 C 0.20213(14) 0.27976(9) 0.20252(7) 0.0224(2) Uani 1 1 d
C14 C 0.04638(13) 0.14573(10) 0.20455(8) 0.0237(2) Uani 1 1 d
C15 C 0.35490(13) 0.05995(9) 0.31510(6) 0.0197(2) Uani 1 1 d
C16 C 0.49057(13) -0.15405(8) 0.12794(6) 0.01641(19) Uani 1 1 d
C17 C 0.25896(12) -0.02236(8) -0.06020(6) 0.0171(2) Uani 1 1 d
C18 C 0.19701(12) -0.14174(8) 0.02487(7) 0.0179(2) Uani 1 1 d
H2 H 0.6958(15) 0.3715(10) -0.0164(8) 0.016(3) Uiso 1 1 d
H4A H 0.2401(16) 0.4607(11) -0.0067(8) 0.024(4) Uiso 1 1 d
H4B H 0.0827(16) 0.4207(11) -0.0306(8) 0.027(4) Uiso 1 1 d
H4C H 0.1637(15) 0.4020(11) 0.0511(9) 0.025(4) Uiso 1 1 d
H5A H 0.1894(17) 0.1895(13) -0.0527(9) 0.032(4) Uiso 1 1 d
H5B H 0.1347(14) 0.2244(10) 0.0262(8) 0.018(3) Uiso 1 1 d
H5C H 0.0554(15) 0.2576(11) -0.0542(8) 0.024(4) Uiso 1 1 d
H6A H 0.3896(17) 0.3791(12) -0.1287(9) 0.027(4) Uiso 1 1 d
H6B H 0.5524(16) 0.4054(11) -0.1203(8) 0.024(4) Uiso 1 1 d
H6C H 0.4471(18) 0.4676(13) -0.0852(9) 0.042(5) Uiso 1 1 d
H7A H 0.8325(16) 0.4324(12) 0.1344(9) 0.031(4) Uiso 1 1 d
H7B H 0.8859(17) 0.3747(12) 0.0660(9) 0.030(4) Uiso 1 1 d
H7C H 0.8853(17) 0.3275(11) 0.1454(9) 0.030(4) Uiso 1 1 d
H8A H 0.6525(16) 0.4408(11) 0.2224(9) 0.027(4) Uiso 1 1 d
H8B H 0.5254(18) 0.3838(12) 0.2544(9) 0.032(4) Uiso 1 1 d
H8C H 0.6702(16) 0.3959(11) 0.3031(9) 0.030(4) Uiso 1 1 d
H9A H 0.6815(18) 0.1595(11) 0.2435(10) 0.031(4) Uiso 1 1 d
H9B H 0.5375(17) 0.2132(11) 0.2682(8) 0.031(4) Uiso 1 1 d
H9C H 0.6871(15) 0.2230(11) 0.3149(8) 0.026(4) Uiso 1 1 d
H11 H 0.5120(14) -0.0410(9) 0.2347(7) 0.014(3) Uiso 1 1 d
H13A H 0.1335(16) 0.3221(11) 0.2267(8) 0.022(4) Uiso 1 1 d
H13B H 0.1842(16) 0.2884(12) 0.1476(9) 0.035(4) Uiso 1 1 d
H13C H 0.2958(18) 0.3023(12) 0.2151(9) 0.034(4) Uiso 1 1 d
H14A H 0.0381(15) 0.0813(12) 0.2230(8) 0.026(4) Uiso 1 1 d
H14B H 0.0246(18) 0.1473(10) 0.1494(10) 0.028(4) Uiso 1 1 d
H14C H -0.0242(17) 0.1863(11) 0.2293(8) 0.028(4) Uiso 1 1 d
H15A H 0.3408(16) 0.1194(12) 0.3355(9) 0.027(4) Uiso 1 1 d
H15B H 0.4389(17) 0.0306(12) 0.3395(9) 0.030(4) Uiso 1 1 d
H15C H 0.2751(18) 0.0182(13) 0.3278(9) 0.041(5) Uiso 1 1 d
H16A H 0.4233(15) -0.2011(11) 0.1411(8) 0.023(4) Uiso 1 1 d
H16B H 0.5750(16) -0.1586(10) 0.1638(9) 0.022(4) Uiso 1 1 d
H16C H 0.5218(19) -0.1713(11) 0.0795(10) 0.034(4) Uiso 1 1 d
H17A H 0.1768(15) 0.0130(10) -0.0474(8) 0.020(3) Uiso 1 1 d
H17B H 0.3318(16) 0.0211(11) -0.0744(8) 0.025(4) Uiso 1 1 d
H17C H 0.2329(15) -0.0636(10) -0.1039(8) 0.022(3) Uiso 1 1 d
H18A H 0.1241(15) -0.1021(11) 0.0417(8) 0.023(4) Uiso 1 1 d
H18B H 0.1622(16) -0.1794(11) -0.0187(8) 0.022(4) Uiso 1 1 d
H18C H 0.2266(15) -0.1853(11) 0.0649(8) 0.023(4) Uiso 1 1 d

loop_
_atom_site_aniso_label
_atom_site_aniso_U_11
_atom_site_aniso_U_22
_atom_site_aniso_U_33
_atom_site_aniso_U_23
_atom_site_aniso_U_13
_atom_site_aniso_U_12
Sr1 0.01266(4) 0.00897(4) 0.01068(4) -0.00019(3) 0.00124(3) -0.00070(3)
N1 0.0133(4) 0.0150(4) 0.0143(4) 0.0012(3) -0.0010(3) -0.0020(3)
N2 0.0140(4) 0.0110(4) 0.0121(4) -0.0003(3) -0.0001(3) -0.0007(3)
N3 0.0155(4) 0.0147(4) 0.0131(4) -0.0008(3) -0.0029(3) -0.0019(3)
N4 0.0198(4) 0.0172(4) 0.0141(4) -0.0011(3) -0.0040(3) -0.0023(4)
C1 0.0156(4) 0.0104(4) 0.0120(4) -0.0020(3) 0.0021(3) 0.0004(4)
C2 0.0143(4) 0.0125(4) 0.0163(4) 0.0001(4) 0.0018(3) -0.0010(4)
C3 0.0130(4) 0.0102(4) 0.0189(5) -0.0009(3) -0.0003(4) 0.0005(3)
C4 0.0176(5) 0.0169(5) 0.0240(5) 0.0027(4) 0.0017(4) 0.0024(4)
C5 0.0202(5) 0.0196(5) 0.0202(5) -0.0007(4) 0.0007(4) -0.0071(4)
C6 0.0196(5) 0.0177(5) 0.0141(4) 0.0032(4) 0.0017(4) -0.0024(4)
C7 0.0144(5) 0.0227(6) 0.0262(6) 0.0049(5) -0.0026(4) -0.0026(4)
C8 0.0266(6) 0.0235(6) 0.0199(5) -0.0073(5) -0.0031(4) -0.0003(5)
C9 0.0277(6) 0.0250(6) 0.0169(5) 0.0045(4) -0.0049(4) -0.0049(5)
N5 0.0164(4) 0.0173(4) 0.0137(4) -0.0001(3) 0.0042(3) 0.0054(3)
N6 0.0157(4) 0.0125(4) 0.0122(4) -0.0011(3) 0.0035(3) 0.0023(3)
N7 0.0144(4) 0.0102(4) 0.0127(4) -0.0016(3) 0.0025(3) -0.0012(3)
N8 0.0137(4) 0.0119(4) 0.0135(4) -0.0023(3) 0.0017(3) -0.0026(3)
C10 0.0151(4) 0.0121(4) 0.0118(4) 0.0001(3) 0.0024(3) -0.0012(4)
C11 0.0162(4) 0.0123(4) 0.0125(4) 0.0015(3) 0.0009(3) 0.0018(4)
C12 0.0131(4) 0.0107(4) 0.0142(4) 0.0007(3) 0.0039(3) -0.0002(3)
C13 0.0227(6) 0.0164(5) 0.0286(6) -0.0025(4) 0.0051(5) 0.0037(4)
C14 0.0177(5) 0.0252(6) 0.0292(6) 0.0013(5) 0.0071(4) -0.0001(5)
C15 0.0257(6) 0.0218(5) 0.0117(4) 0.0012(4) 0.0030(4) 0.0075(5)
C16 0.0223(5) 0.0119(4) 0.0152(4) -0.0002(4) 0.0030(4) 0.0034(4)
C17 0.0166(5) 0.0188(5) 0.0155(4) 0.0002(4) -0.0002(4) -0.0008(4)
C18 0.0154(5) 0.0147(5) 0.0239(5) -0.0012(4) 0.0034(4) -0.0041(4)

loop_
_atom_type_symbol
_atom_type_description
_atom_type_scat_dispersion_real
_atom_type_scat_dispersion_imag
_atom_type_scat_source
C C 0.0033 0.0016 'International Tables Vol C Tables 4.2.6.8 and 6.1.1.4'
H H 0.0000 0.0000 'International Tables Vol C Tables 4.2.6.8 and 6.1.1.4'
N N 0.0061 0.0033 'International Tables Vol C Tables 4.2.6.8 and 6.1.1.4'
Sr Sr -1.5307 3.2498 'International Tables Vol C Tables 4.2.6.8 and 6.1.1.4'

loop_
_geom_angle_atom_site_label_1
_geom_angle_atom_site_label_2
_geom_angle_atom_site_label_3
_geom_angle
_geom_angle_site_symmetry_1
_geom_angle_site_symmetry_3
N3 Sr1 N2 75.23(3) . .
N3 Sr1 N6 101.34(3) . .
N2 Sr1 N6 109.11(3) . .
N3 Sr1 N7 156.68(3) . .
N2 Sr1 N7 128.03(3) . .
N6 Sr1 N7 71.51(3) . .
N3 Sr1 N8 93.32(3) . 3_655
N2 Sr1 N8 102.29(3) . 3_655
N6 Sr1 N8 147.78(3) . 3_655
N7 Sr1 N8 83.69(3) . 3_655
N3 Sr1 C11 108.79(3) . .
N2 Sr1 C11 158.33(3) . .
N6 Sr1 C11 49.40(3) . .
N7 Sr1 C11 49.40(3) . .
N8 Sr1 C11 98.75(3) 3_655 .
N3 Sr1 C12 131.53(3) . .
N2 Sr1 C12 152.74(3) . .
N6 Sr1 C12 65.34(3) . .
N7 Sr1 C12 25.19(3) . .
N8 Sr1 C12 83.42(2) 3_655 .
C11 Sr1 C12 26.63(3) . .
N3 Sr1 C10 99.48(3) . .
N2 Sr1 C10 132.66(3) . .
N6 Sr1 C10 24.44(3) . .
N7 Sr1 C10 64.59(3) . .
N8 Sr1 C10 125.05(3) 3_655 .
C11 Sr1 C10 26.79(3) . .
C12 Sr1 C10 49.00(3) . .
N3 Sr1 C3 22.30(3) . .
N2 Sr1 C3 63.84(3) . .
N6 Sr1 C3 122.54(3) . .
N7 Sr1 C3 160.26(3) . .
N8 Sr1 C3 77.85(3) 3_655 .
C11 Sr1 C3 126.63(3) . .
C12 Sr1 C3 142.74(3) . .
C10 Sr1 C3 121.55(3) . .
N3 Sr1 C1 63.36(3) . .
N2 Sr1 C1 21.79(3) . .
N6 Sr1 C1 127.65(3) . .
N7 Sr1 C1 138.75(3) . .
N8 Sr1 C1 84.58(2) 3_655 .
C11 Sr1 C1 171.78(3) . .
C12 Sr1 C1 161.38(2) . .
C10 Sr1 C1 147.98(3) . .
C3 Sr1 C1 46.55(3) . .
N3 Sr1 C17 91.43(3) . 3_655
N2 Sr1 C17 127.17(3) . 3_655
N6 Sr1 C17 123.66(3) . 3_655
N7 Sr1 C17 75.66(3) . 3_655
N8 Sr1 C17 26.41(3) 3_655 3_655
C11 Sr1 C17 74.45(3) . 3_655
C12 Sr1 C17 65.45(3) . 3_655
C10 Sr1 C17 99.62(3) . 3_655
C3 Sr1 C17 84.66(3) . 3_655
C1 Sr1 C17 107.23(3) . 3_655
N3 Sr1 C2 45.04(3) . .
N2 Sr1 C2 44.95(3) . .
N6 Sr1 C2 135.88(3) . .
N7 Sr1 C2 151.12(3) . .
N8 Sr1 C2 73.29(2) 3_655 .
C11 Sr1 C2 150.13(3) . .
C12 Sr1 C2 155.49(3) . .
C10 Sr1 C2 143.74(3) . .
C3 Sr1 C2 24.32(3) . .
C1 Sr1 C2 24.31(2) . .
C17 Sr1 C2 90.06(3) 3_655 .
N2 N1 C5 108.19(8) . .
N2 N1 C4 109.68(8) . .
C5 N1 C4 110.67(9) . .
C1 N2 N1 112.96(8) . .
C1 N2 Sr1 112.80(7) . .
N1 N2 Sr1 128.97(6) . .
C3 N3 N4 112.39(8) . .
C3 N3 Sr1 111.01(7) . .
N4 N3 Sr1 131.18(6) . .
C9 N4 N3 107.61(8) . .
C9 N4 C8 109.75(10) . .
N3 N4 C8 108.09(8) . .
N2 C1 C2 123.62(9) . .
N2 C1 C6 121.79(9) . .
C2 C1 C6 114.59(9) . .
N2 C1 Sr1 45.41(5) . .
C2 C1 Sr1 82.89(6) . .
C6 C1 Sr1 153.08(7) . .
C3 C2 C1 132.03(10) . .
C3 C2 Sr1 71.59(6) . .
C1 C2 Sr1 72.80(6) . .
N3 C3 C2 124.15(9) . .
N3 C3 C7 120.84(10) . .
C2 C3 C7 115.00(10) . .
N3 C3 Sr1 46.69(5) . .
C2 C3 Sr1 84.09(6) . .
C7 C3 Sr1 149.97(7) . .
C13 N5 N6 107.19(8) . .
C13 N5 C14 110.27(9) . .
N6 N5 C14 107.45(9) . .
C10 N6 N5 113.46(8) . .
C10 N6 Sr1 101.52(6) . .
N5 N6 Sr1 136.90(6) . .
C12 N7 N8 114.94(8) . .
C12 N7 Sr1 98.38(6) . .
N8 N7 Sr1 137.64(6) . .
N7 N8 C17 105.50(8) . .
N7 N8 C18 108.88(8) . .
C17 N8 C18 106.24(8) . .
N7 N8 Sr1 117.95(5) . 3_655
C17 N8 Sr1 91.98(6) . 3_655
C18 N8 Sr1 122.49(6) . 3_655
N6 C10 C11 122.15(9) . .
N6 C10 C15 122.27(9) . .
C11 C10 C15 115.57(9) . .
N6 C10 Sr1 54.04(5) . .
C11 C10 Sr1 75.42(6) . .
C15 C10 Sr1 151.82(8) . .
C12 C11 C10 128.61(9) . .
C12 C11 Sr1 77.45(6) . .
C10 C11 Sr1 77.79(6) . .
N7 C12 C11 122.37(9) . .
N7 C12 C16 123.37(9) . .
C11 C12 C16 114.26(9) . .
N7 C12 Sr1 56.43(5) . .
C11 C12 Sr1 75.92(6) . .
C16 C12 Sr1 146.65(7) . .
N8 C17 Sr1 61.61(5) . 3_655

loop_
_geom_bond_atom_site_label_1
_geom_bond_atom_site_label_2
_geom_bond_distance
_geom_bond_site_symmetry_2
Sr1 N3 2.5441(9) .
Sr1 N2 2.5445(9) .
Sr1 N6 2.5624(9) .
Sr1 N7 2.6031(9) .
Sr1 N8 2.9114(9) 3_655
Sr1 C11 3.0714(10) .
Sr1 C12 3.0909(10) .
Sr1 C10 3.1019(10) .
Sr1 C3 3.2638(10) .
Sr1 C1 3.2939(10) .
Sr1 C17 3.3074(12) 3_655
Sr1 C2 3.4217(11) .
N1 N2 1.4535(12) .
N1 C5 1.4523(15) .
N1 C4 1.4610(15) .
N2 C1 1.3264(13) .
N3 C3 1.3267(14) .
N3 N4 1.4580(12) .
N4 C9 1.4554(15) .
N4 C8 1.4686(16) .
C1 C2 1.4195(15) .
C1 C6 1.5133(15) .
C2 C3 1.4167(15) .
C3 C7 1.5151(15) .
N5 C13 1.4555(15) .
N5 N6 1.4575(12) .
N5 C14 1.4606(16) .
N6 C10 1.3097(13) .
N7 C12 1.3297(13) .
N7 N8 1.4628(12) .
N8 C17 1.4719(14) .
N8 C18 1.4795(14) .
N8 Sr1 2.9114(9) 3_655
C10 C11 1.4305(14) .
C10 C15 1.5163(14) .
C11 C12 1.4194(14) .
C12 C16 1.5133(15) .
C17 Sr1 3.3074(12) 3_655
